data_2006616
loop_
_publ_author_name
'Land, John M.'
'Baughman, Russell G.'
'Hester, Colin A.'

_publ_section_title
;
 Bis[2-(dimethylamino)pyridinium] Tetrachlorocobaltate(II)
;
_journal_issue 10
_journal_name_full 'Acta Crystallographica Section C'
_journal_page_first IUC9700016
_journal_paper_doi 10.1107/S0108270197099435
_journal_volume 53
_journal_year 1997
_chemical_formula_iupac '(C7 H11 N2)2 [Co Cl4]'
_chemical_formula_moiety 'C14 H22 Cl4 Co N4'
_chemical_formula_sum 'C14 H22 Cl4 Co N4'
_chemical_formula_weight 447.09
_chemical_name_systematic
;
  Bis(N,N-dimethyl-2-pyridin-1H-iumamine) Tetrachlorocobaltate(II)
;
_space_group_IT_number 15
_symmetry_cell_setting monoclinic
_symmetry_space_group_name_Hall '-C 2yc'
_symmetry_space_group_name_H-M 'C 1 2/c 1'
_audit_creation_method SHELXL
_cell_angle_alpha 90.00
_cell_angle_beta 102.090(12)
_cell_angle_gamma 90.00
_cell_formula_units_Z 8
_cell_length_a 31.441(5)
_cell_length_b 8.3824(11)
_cell_length_c 15.409(2)
_cell_measurement_reflns_used 50
_cell_measurement_temperature 288(2)
_cell_measurement_theta_max 19.67
_cell_measurement_theta_min 6.29
_cell_volume 3971.0(10)
_computing_cell_refinement 'P3/P4-PC Diffractometer Program'
_computing_data_collection 'P3/P4-PC Diffractometer Program (Siemens, 1991a)'
_computing_data_reduction 'XDISK (Siemens, 1991b)'
_computing_molecular_graphics 'SHELXTL/PC (Sheldrick, 1990b)'
_computing_publication_material 'SHELXTL/PC and SHELXL93'
_computing_structure_refinement 'SHELXL93 (Sheldrick, 1993)'
_computing_structure_solution 'SHELXS86 (Sheldrick, 1990a)'
_diffrn_ambient_temperature 288(2)
_diffrn_measurement_device 'Siemens P3'
_diffrn_measurement_method \q/2\q
_diffrn_radiation_monochromator graphite
_diffrn_radiation_source 'normal-focus sealed tube'
_diffrn_radiation_type MoK\a
_diffrn_radiation_wavelength 0.71073
_diffrn_reflns_av_R_equivalents 0.020
_diffrn_reflns_av_sigmaI/netI 0.0410
_diffrn_reflns_limit_h_max 37
_diffrn_reflns_limit_h_min 0
_diffrn_reflns_limit_k_max 9
_diffrn_reflns_limit_k_min 0
_diffrn_reflns_limit_l_max 17
_diffrn_reflns_limit_l_min -18
_diffrn_reflns_number 3522
_diffrn_reflns_theta_max 25
_diffrn_reflns_theta_min 2.52
_diffrn_standards_decay_% 'average of 1.7% in \s(I)'s'
_diffrn_standards_interval_count 47
_diffrn_standards_number 3
_exptl_absorpt_coefficient_mu 1.405
_exptl_absorpt_correction_T_max 0.704
_exptl_absorpt_correction_T_min 0.593
_exptl_absorpt_correction_type 'empirical, 7 \y scans, 10 degree steps'
_exptl_absorpt_process_details 'North, Phillips & Mathews (1968)'
_exptl_crystal_colour blue
_exptl_crystal_density_diffrn 1.496
_exptl_crystal_density_method 'not measured'
_exptl_crystal_description 'block cut from needle'
_exptl_crystal_F_000 1832
_exptl_crystal_size_max 0.55
_exptl_crystal_size_mid 0.38
_exptl_crystal_size_min 0.25
_refine_diff_density_max 0.277
_refine_diff_density_min -0.311
_refine_ls_extinction_method none
_refine_ls_goodness_of_fit_all 1.045
_refine_ls_goodness_of_fit_obs 1.095
_refine_ls_hydrogen_treatment
;
H atoms riding, C---H 0.96 and N---H 0.90\%A; H1a & H1aa first
observed in difference map
;
_refine_ls_matrix_type full
_refine_ls_number_parameters 212
_refine_ls_number_reflns 3444
_refine_ls_number_restraints 0
_refine_ls_restrained_S_all 1.059
_refine_ls_restrained_S_obs 1.095
_refine_ls_R_factor_all 0.066
_refine_ls_R_factor_obs .040
_refine_ls_shift/esd_max 0.001
_refine_ls_shift/esd_mean 0.000
_refine_ls_structure_factor_coef Fsqd
_refine_ls_weighting_details 'w = 1/[\s^2^(Fo^2^)+(0.0428P)^2^+1.8355P] where P = (Fo^2^+2Fc^2^)/3'
_refine_ls_weighting_scheme calc
_refine_ls_wR_factor_all 0.096
_refine_ls_wR_factor_obs .083
_reflns_number_observed 2512
_reflns_number_total 3457
_reflns_observed_criterion >2sigma(I)
_cod_data_source_file qb0019.cif
_cod_data_source_block cocldmap
_cod_depositor_comments
;
The following automatic conversions were performed:
'_symmetry_cell_setting' value 'Monoclinic' changed to 'monoclinic'
according to '/home/saulius/struct/CIF-dictionaries/cif_core.dic'
dictionary named 'cif_core.dic' version 2.4.1 from 2010-06-29.

Automatic conversion script
Id: cif_fix_enum 1527 2010-12-29 10:47:43Z saulius 

The following automatic conversions were performed:

'_symmetry_cell_setting' value 'Monoclinic' changed to 'monoclinic'
according to /home/saulius/struct/CIF-dictionaries/cif_core.dic
dictionary named 'cif_core.dic' version 2.4.1 from 2010-06-29.

Automatic conversion script
Id: cif_fix_values 1715 2011-07-08 13:25:40Z adriana 

The following automatic conversions were performed:

'_refine_ls_weighting_scheme' value 'calc w =
1/[\s^2^(Fo^2^)+(0.0428P)^2^+1.8355P] where P = (Fo^2^+2Fc^2^)/3' was
changed to 'calc'. New tag '_refine_ls_weighting_details' was
created. The value of the new tag was set to 'w =
1/[\s^2^(Fo^2^)+(0.0428P)^2^+1.8355P] where P = (Fo^2^+2Fc^2^)/3'.

Automatic conversion script
Id: cif_fix_values 3143 2015-03-26 13:38:13Z robertas 
;
_cod_original_sg_symbol_H-M 'C 2/c'
_cod_database_code 2006616

loop_
_symmetry_equiv_pos_as_xyz
'x, y, z'
'-x, y, -z+1/2'
'x+1/2, y+1/2, z'
'-x+1/2, y+1/2, -z+1/2'
'-x, -y, -z'
'x, -y, z-1/2'
'-x+1/2, -y+1/2, -z'
'x+1/2, -y+1/2, z-1/2'

loop_
_atom_site_aniso_label
_atom_site_aniso_U_11
_atom_site_aniso_U_22
_atom_site_aniso_U_33
_atom_site_aniso_U_12
_atom_site_aniso_U_13
_atom_site_aniso_U_23
Co .0369(3) .0360(3) .0380(3) .0002(2) .0059(2) -.0013(2)
Cl1 .0535(6) .0431(5) .0632(6) -.0111(5) .0025(5) .0002(5)
Cl2 .0522(5) .0648(7) .0449(5) .0006(5) .0160(4) .0011(5)
Cl3 .0602(6) .0471(6) .0577(6) .0175(5) .0214(5) .0099(5)
Cl4 .0551(5) .0409(5) .0512(6) .0001(5) -.0096(4) -.0040(5)
N1 .043(2) .061(2) .037(2) -.002(2) .0086(13) .000(2)
N2 .041(2) .067(2) .043(2) .000(2) .0014(14) -.003(2)
C2 .036(2) .044(2) .036(2) .006(2) .011(2) -.004(2)
C3 .049(2) .063(3) .053(2) .006(2) .024(2) .009(2)
C4 .062(3) .095(4) .038(2) .019(3) .017(2) .013(2)
C5 .048(2) .104(4) .043(2) .015(2) .004(2) -.008(2)
C6 .040(2) .077(3) .047(2) -.002(2) .006(2) -.008(2)
C7 .042(2) .078(3) .075(3) -.005(2) .008(2) -.018(3)
C8 .060(3) .096(4) .040(2) .005(3) .001(2) -.002(2)
N1A .0375(15) .037(2) .039(2) -.0005(14) .0106(13) -.0003(14)
N2A .045(2) .047(2) .045(2) .004(2) .0024(14) -.001(2)
C2A .034(2) .044(2) .034(2) .002(2) .0136(15) -.003(2)
C3A .048(2) .046(2) .044(2) -.009(2) .011(2) -.004(2)
C4A .064(3) .036(2) .057(2) .002(2) .021(2) .004(2)
C5A .050(2) .047(2) .059(2) .008(2) .016(2) .007(2)
C6A .037(2) .051(2) .044(2) .003(2) .009(2) .003(2)
C7A .048(2) .080(3) .061(3) .011(2) -.005(2) -.002(3)
C8A .066(3) .058(3) .049(2) .016(2) .006(2) .005(2)

loop_
_atom_site_label
_atom_site_fract_x
_atom_site_fract_y
_atom_site_fract_z
_atom_site_U_iso_or_equiv
_atom_site_thermal_displace_type
_atom_site_calc_flag
_atom_site_refinement_flags
_atom_site_occupancy
_atom_site_disorder_group
_atom_site_type_symbol
Co .374527(14) .16462(6) .14327(3) .03727(15) Uani d . 1 . Co
Cl1 .40945(3) .40296(12) .15054(7) .0547(3) Uani d . 1 . Cl
Cl2 .34522(3) .11653(13) .26298(6) .0531(3) Uani d . 1 . Cl
Cl3 .42086(3) -.03770(12) .12734(7) .0537(3) Uani d . 1 . Cl
Cl4 .32279(3) .16688(12) .01412(6) .0521(3) Uani d . 1 . Cl
N1 .45967(9) .1773(4) -.0079(2) .0471(8) Uani d . 1 . N
H1A .45750 .1345 .0446 .080 Uiso d R 1 . H
N2 .52857(9) .2644(4) .0599(2) .0512(8) Uani d . 1 . N
C2 .49674(11) .2552(4) -.0132(2) .0383(8) Uani d . 1 . C
C3 .49872(12) .3217(5) -.0959(3) .0532(10) Uani d . 1 . C
H3A .52405 .3801 -.1029 .080 Uiso d R 1 . H
C4 .46455(13) .3028(6) -.1665(3) .0641(13) Uani d . 1 . C
H4A .46626 .3476 -.2230 .080 Uiso d R 1 . H
C5 .42739(13) .2208(6) -.1572(3) .0655(13) Uani d . 1 . C
H5A .40352 .2083 -.2071 .080 Uiso d R 1 . H
C6 .42547(12) .1582(5) -.0782(3) .0553(11) Uani d . 1 . C
H6A .39986 .1014 -.0714 .080 Uiso d R 1 . H
C7 .57040(12) .3365(6) .0561(3) .0655(12) Uani d . 1 . C
H7A .56614 .4464 .0389 .050 Uiso calc R 1 . H
H7B .5831 .2806 .0134 .050 Uiso calc R 1 . H
H7C .5895 .3299 .1134 .050 Uiso calc R 1 . H
C8 .52281(13) .2042(6) .1450(2) .0666(13) Uani d . 1 . C
H8A .4969 .2491 .1586 .050 Uiso calc R 1 . H
H8B .5475 .2335 .1903 .050 Uiso calc R 1 . H
H8C .5203 .0901 .1424 .050 Uiso calc R 1 . H
N1A .28810(8) -.1591(4) -.0702(2) .0375(7) Uani d . 1 . N
H1AA .29201 -.0531 -.0637 .080 Uiso d R 1 . H
N2A .22314(10) -.1069(4) -.1686(2) .0469(8) Uani d . 1 . N
C2A .25122(10) -.2121(4) -.1245(2) .0361(8) Uani d . 1 . C
C3A .24554(12) -.3802(5) -.1305(2) .0457(9) Uani d . 1 . C
H3AA .21972 -.4251 -.1666 .080 Uiso d R 1 . H
C4A .27694(13) -.4768(5) -.0847(3) .0511(10) Uani d . 1 . C
H4AA .27301 -.5902 -.0893 .080 Uiso d R 1 . H
C5A .31508(13) -.4159(5) -.0315(3) .0512(10) Uani d . 1 . C
H5AA .33734 -.4857 -.0004 .080 Uiso d R 1 . H
C6A .31954(11) -.2567(5) -.0250(2) .0437(9) Uani d . 1 . C
H6AA .34510 -.2115 .0119 .080 Uiso d R 1 . H
C7A .18113(12) -.1572(6) -.2211(3) .0656(12) Uani d . 1 . C
H7AA .18555 -.2197 -.2707 .050 Uiso calc R 1 . H
H7AB .1640 -.0648 -.2424 .050 Uiso calc R 1 . H
H7AC .1661 -.2200 -.1849 .050 Uiso calc R 1 . H
C8A .23107(14) .0636(5) -.1583(3) .0582(11) Uani d . 1 . C
H8AA .2094 .1205 -.2001 .050 Uiso calc R 1 . H
H8AB .2594 .0879 -.1691 .050 Uiso calc R 1 . H
H8AC .2297 .0952 -.0991 .050 Uiso calc R 1 . H

loop_
_atom_type_symbol
_atom_type_description
_atom_type_scat_dispersion_real
_atom_type_scat_dispersion_imag
_atom_type_scat_source
C C 0.0033 0.0016 'International Tables Vol C Tables 4.2.6.8 and 6.1.1.4'
H H 0.0000 0.0000 'International Tables Vol C Tables 4.2.6.8 and 6.1.1.4'
N N 0.0061 0.0033 'International Tables Vol C Tables 4.2.6.8 and 6.1.1.4'
Cl Cl 0.1484 0.1585 'International Tables Vol C Tables 4.2.6.8 and 6.1.1.4'
Co Co 0.3494 0.9721 'International Tables Vol C Tables 4.2.6.8 and 6.1.1.4'

loop_
_geom_angle_atom_site_label_1
_geom_angle_atom_site_label_2
_geom_angle_atom_site_label_3
_geom_angle
_geom_angle_publ_flag
Cl2 Co Cl1 113.05(4) yes
Cl2 Co Cl3 109.46(4) yes
Cl1 Co Cl3 110.25(4) yes
Cl2 Co Cl4 111.90(4) yes
Cl1 Co Cl4 106.47(4) yes
Cl3 Co Cl4 105.41(4) yes
C2 N1 C6 123.6(3) yes
C2 N2 C8 121.7(3) yes
C2 N2 C7 120.6(3) yes
C8 N2 C7 117.7(3) yes
N2 C2 N1 118.5(3) yes
N2 C2 C3 124.8(3) yes
N1 C2 C3 116.7(3) yes
C4 C3 C2 119.9(4) yes
C3 C4 C5 120.9(4) yes
C6 C5 C4 119.1(4) yes
C5 C6 N1 119.8(4) yes
C2A N1A C6A 123.8(3) yes
C2A N2A C8A 121.1(3) yes
C2A N2A C7A 121.3(3) yes
C8A N2A C7A 117.3(3) yes
N2A C2A N1A 119.3(3) yes
N2A C2A C3A 124.3(3) yes
N1A C2A C3A 116.4(3) yes
C4A C3A C2A 119.4(4) yes
C3A C4A C5A 121.9(4) yes
C6A C5A C4A 118.0(4) yes
C5A C6A N1A 120.4(4) yes

loop_
_geom_bond_atom_site_label_1
_geom_bond_atom_site_label_2
_geom_bond_site_symmetry_2
_geom_bond_distance
_geom_bond_publ_flag
Co Cl2 . 2.2641(10) yes
Co Cl1 . 2.2711(11) yes
Co Cl3 . 2.2821(10) yes
Co Cl4 . 2.2914(10) yes
N1 C2 . 1.353(4) yes
N1 C6 . 1.366(5) yes
N2 C2 . 1.343(4) yes
N2 C8 . 1.451(5) yes
N2 C7 . 1.460(5) yes
C2 C3 . 1.404(5) yes
C3 C4 . 1.369(6) yes
C4 C5 . 1.388(6) yes
C5 C6 . 1.340(6) yes
N1A C2A . 1.356(4) yes
N1A C6A . 1.357(4) yes
N2A C2A . 1.329(4) yes
N2A C8A . 1.454(5) yes
N2A C7A . 1.459(5) yes
C2A C3A . 1.421(5) yes
C3A C4A . 1.355(5) yes
C4A C5A . 1.399(5) yes
C5A C6A . 1.343(5) yes
